data_7127812
loop_
_publ_author_name
'de Bruin-Dickason, Caspar N'
'Rosengarten, Christopher A.'
'Deacon, Glen B.'
'Jones, Cameron'

_publ_section_title
;
 Enantiopure dimagnesium(i) and magnesium(ii) hydride complexes
 incorporating chiral amidinate or \b-diketiminate ligands.
;
_journal_issue 13
_journal_name_full 'Chemical communications (Cambridge, England)'
_journal_page_first 1599
_journal_page_last 1602
_journal_paper_doi 10.1039/d0cc07947b
_journal_volume 57
_journal_year 2021
_chemical_formula_sum 'C29 H43 I Mg N2 O'
_chemical_formula_weight 586.86
_space_group_crystal_system orthorhombic
_space_group_IT_number 19
_space_group_name_Hall 'P 2ac 2ab'
_space_group_name_H-M_alt 'P 21 21 21'
_atom_sites_solution_hydrogens geom
_audit_creation_method SHELXL-2016/6
_audit_update_record
;
2020-12-03 deposited with the CCDC.	2021-01-12 downloaded from the CCDC.
;
_cell_angle_alpha 90
_cell_angle_beta 90
_cell_angle_gamma 90
_cell_formula_units_Z 4
_cell_length_a 8.5021(3)
_cell_length_b 18.0429(6)
_cell_length_c 19.2698(7)
_cell_measurement_reflns_used 3928
_cell_measurement_temperature 123(2)
_cell_measurement_theta_max 20.79
_cell_measurement_theta_min 2.49
_cell_volume 2956.04(18)
_computing_cell_refinement 'CrysAlisPro 1.171.39.46 (Rigaku OD, 2018)'
_computing_data_collection 'CrysAlisPro 1.171.39.46 (Rigaku OD, 2018)'
_computing_data_reduction 'CrysAlisPro 1.171.39.46 (Rigaku OD, 2018)'
_computing_molecular_graphics xseed
_computing_publication_material Ciftab
_computing_structure_refinement 'SHELXL-2016/6 (Sheldrick, 2016)'
_computing_structure_solution 'SHELXT 2014/5 (Sheldrick, 2014)'
_diffrn_ambient_temperature 123(2)
_diffrn_measured_fraction_theta_full 0.997
_diffrn_measured_fraction_theta_max 0.997
_diffrn_measurement_device_type 'XtaLAB Synergy, Dualflex, HyPix'
_diffrn_radiation_type MoK\a
_diffrn_radiation_wavelength 0.71073
_diffrn_reflns_av_R_equivalents 0.0617
_diffrn_reflns_av_unetI/netI 0.0784
_diffrn_reflns_Laue_measured_fraction_full 0.997
_diffrn_reflns_Laue_measured_fraction_max 0.997
_diffrn_reflns_limit_h_max 9
_diffrn_reflns_limit_h_min -10
_diffrn_reflns_limit_k_max 19
_diffrn_reflns_limit_k_min -21
_diffrn_reflns_limit_l_max 22
_diffrn_reflns_limit_l_min -23
_diffrn_reflns_number 17827
_diffrn_reflns_point_group_measured_fraction_full 0.998
_diffrn_reflns_point_group_measured_fraction_max 0.998
_diffrn_reflns_theta_full 25.242
_diffrn_reflns_theta_max 25.498
_diffrn_reflns_theta_min 3.093
_diffrn_source 'micro-focus sealed X-ray tube'
_exptl_absorpt_coefficient_mu 1.127
_exptl_absorpt_correction_T_max 0.8315
_exptl_absorpt_correction_T_min 0.7896
_exptl_absorpt_correction_type multi-scan
_exptl_absorpt_process_details
;
CrysAlisPro 1.171.39.46 (Rigaku Oxford Diffraction, 2018)
Empirical absorption correction using spherical harmonics,
 implemented in SCALE3 ABSPACK scaling algorithm.
;
_exptl_crystal_colour colorless
_exptl_crystal_density_diffrn 1.319
_exptl_crystal_description block
_exptl_crystal_F_000 1216
_exptl_crystal_size_max 0.220
_exptl_crystal_size_mid 0.190
_exptl_crystal_size_min 0.170
_refine_diff_density_max 0.472
_refine_diff_density_min -0.454
_refine_diff_density_rms 0.084
_refine_ls_abs_structure_details
;
 Flack x determined using 1604 quotients [(I+)-(I-)]/[(I+)+(I-)]
 (Parsons, Flack and Wagner, Acta Cryst. B69 (2013) 249-259).
;
_refine_ls_abs_structure_Flack -0.019(16)
_refine_ls_extinction_method none
_refine_ls_goodness_of_fit_ref 1.001
_refine_ls_hydrogen_treatment constr
_refine_ls_matrix_type full
_refine_ls_number_parameters 316
_refine_ls_number_reflns 5499
_refine_ls_number_restraints 0
_refine_ls_restrained_S_all 1.001
_refine_ls_R_factor_all 0.0589
_refine_ls_R_factor_gt 0.0384
_refine_ls_shift/su_max 0.000
_refine_ls_shift/su_mean 0.000
_refine_ls_structure_factor_coef Fsqd
_refine_ls_weighting_details 'w=1/[\s^2^(Fo^2^)+(0.0096P)^2^] where P=(Fo^2^+2Fc^2^)/3'
_refine_ls_weighting_scheme calc
_refine_ls_wR_factor_gt 0.0521
_refine_ls_wR_factor_ref 0.0584
_reflns_Friedel_coverage 0.765
_reflns_Friedel_fraction_full 1.000
_reflns_Friedel_fraction_max 1.000
_reflns_number_gt 4499
_reflns_number_total 5499
_reflns_threshold_expression 'I > 2\s(I)'
_cod_data_source_file d0cc07947b2.cif
_cod_data_source_block Cj1476
_cod_depositor_comments 'Adding full bibliography for 7127812--7127817.cif.'
_cod_database_code 7127812
_shelx_shelxl_version_number 2016/6
_shelx_space_group_comment
;
The symmetry employed for this shelxl refinement is uniquely defined
by the following loop, which should always be used as a source of
symmetry information in preference to the above space-group names.
They are only intended as comments.
;
_shelx_estimated_absorpt_t_min 0.790
_shelx_estimated_absorpt_t_max 0.832

loop_
_space_group_symop_operation_xyz
'x, y, z'
'-x+1/2, -y, z+1/2'
'x+1/2, -y+1/2, -z'
'-x, y+1/2, -z+1/2'

loop_
_atom_site_label
_atom_site_type_symbol
_atom_site_fract_x
_atom_site_fract_y
_atom_site_fract_z
_atom_site_U_iso_or_equiv
_atom_site_adp_type
_atom_site_occupancy
_atom_site_site_symmetry_order
_atom_site_calc_flag
_atom_site_refinement_flags_posn
_atom_site_refinement_flags_adp
_atom_site_refinement_flags_occupancy
_atom_site_disorder_assembly
_atom_site_disorder_group
I1 I 0.81522(4) 0.01624(2) 0.24125(2) 0.02785(11) Uani 1 1 d . . . . .
Mg1 Mg 0.59905(19) -0.09214(9) 0.23493(10) 0.0167(4) Uani 1 1 d . . . . .
O1 O 0.4042(4) -0.03371(18) 0.20906(18) 0.0199(10) Uani 1 1 d . . . . .
N1 N 0.5694(5) -0.1525(2) 0.3232(2) 0.0134(11) Uani 1 1 d . . . . .
C1 C 0.6360(7) -0.1317(3) 0.3893(3) 0.0180(15) Uani 1 1 d . . . . .
N2 N 0.5794(6) -0.1826(2) 0.1716(2) 0.0150(11) Uani 1 1 d . . . . .
C2 C 0.5543(7) -0.0822(3) 0.4324(3) 0.0194(14) Uani 1 1 d . . . . .
C3 C 0.6230(7) -0.0604(3) 0.4943(3) 0.0263(16) Uani 1 1 d . . . . .
H3 H 0.568025 -0.027374 0.524073 0.032 Uiso 1 1 calc R U . . .
C4 C 0.7698(7) -0.0858(3) 0.5137(3) 0.0275(17) Uani 1 1 d . . . . .
H4 H 0.815905 -0.069842 0.555991 0.033 Uiso 1 1 calc R U . . .
C5 C 0.8492(7) -0.1347(3) 0.4709(3) 0.0257(16) Uani 1 1 d . . . . .
H5 H 0.949585 -0.152578 0.484652 0.031 Uiso 1 1 calc R U . . .
C6 C 0.7851(7) -0.1585(3) 0.4080(3) 0.0173(14) Uani 1 1 d . . . . .
C7 C 0.8765(7) -0.2127(3) 0.3635(3) 0.0232(16) Uani 1 1 d . . . . .
H7 H 0.804666 -0.230609 0.325962 0.028 Uiso 1 1 calc R U . . .
C8 C 1.0166(7) -0.1745(3) 0.3287(3) 0.0302(17) Uani 1 1 d . . . . .
H8A H 0.978986 -0.132788 0.300736 0.045 Uiso 1 1 calc R U . . .
H8B H 1.071455 -0.210016 0.298816 0.045 Uiso 1 1 calc R U . . .
H8C H 1.089012 -0.156275 0.364429 0.045 Uiso 1 1 calc R U . . .
C9 C 0.9341(8) -0.2809(3) 0.4040(3) 0.0380(18) Uani 1 1 d . . . . .
H9A H 1.008921 -0.265163 0.439776 0.057 Uiso 1 1 calc R U . . .
H9B H 0.985963 -0.315382 0.372075 0.057 Uiso 1 1 calc R U . . .
H9C H 0.844226 -0.305480 0.425929 0.057 Uiso 1 1 calc R U . . .
C10 C 0.3941(7) -0.0513(3) 0.4122(3) 0.0232(15) Uani 1 1 d . . . . .
H10 H 0.356150 -0.079215 0.370660 0.028 Uiso 1 1 calc R U . . .
C11 C 0.2701(6) -0.0590(3) 0.4694(3) 0.0323(17) Uani 1 1 d . . . . .
H11A H 0.264937 -0.110762 0.484658 0.048 Uiso 1 1 calc R U . . .
H11B H 0.167231 -0.043834 0.451319 0.048 Uiso 1 1 calc R U . . .
H11C H 0.298597 -0.027382 0.508768 0.048 Uiso 1 1 calc R U . . .
C12 C 0.4122(7) 0.0304(3) 0.3915(3) 0.0383(18) Uani 1 1 d . . . . .
H12A H 0.311941 0.049032 0.373486 0.057 Uiso 1 1 calc R U . . .
H12B H 0.493310 0.034924 0.355626 0.057 Uiso 1 1 calc R U . . .
H12C H 0.443031 0.059553 0.432262 0.057 Uiso 1 1 calc R U . . .
C13 C 0.6523(7) -0.1893(3) 0.1018(3) 0.0193(14) Uani 1 1 d . . . . .
H13 H 0.567840 -0.202775 0.067982 0.023 Uiso 1 1 calc R U . . .
C14 C 0.7758(7) -0.2494(3) 0.1002(3) 0.0215(15) Uani 1 1 d . . . . .
C15 C 0.8770(7) -0.2604(4) 0.1554(3) 0.0253(16) Uani 1 1 d . . . . .
H15 H 0.869113 -0.229335 0.195020 0.030 Uiso 1 1 calc R U . . .
C16 C 0.9896(7) -0.3160(4) 0.1542(4) 0.0341(18) Uani 1 1 d . . . . .
H16 H 1.059093 -0.322000 0.192405 0.041 Uiso 1 1 calc R U . . .
C17 C 1.0010(7) -0.3622(4) 0.0979(3) 0.0339(18) Uani 1 1 d . . . . .
H17 H 1.076862 -0.400861 0.097215 0.041 Uiso 1 1 calc R U . . .
C18 C 0.9007(7) -0.3520(3) 0.0422(3) 0.0292(16) Uani 1 1 d . . . . .
H18 H 0.907924 -0.383683 0.002985 0.035 Uiso 1 1 calc R U . . .
C19 C 0.7902(7) -0.2959(3) 0.0434(3) 0.0246(15) Uani 1 1 d . . . . .
H19 H 0.722953 -0.289146 0.004529 0.029 Uiso 1 1 calc R U . . .
C20 C 0.7207(7) -0.1151(3) 0.0801(3) 0.0258(16) Uani 1 1 d . . . . .
H20A H 0.638374 -0.077150 0.081691 0.039 Uiso 1 1 calc R U . . .
H20B H 0.761998 -0.118855 0.032731 0.039 Uiso 1 1 calc R U . . .
H20C H 0.806032 -0.101451 0.111813 0.039 Uiso 1 1 calc R U . . .
C21 C 0.4845(6) -0.2375(3) 0.1912(3) 0.0153(15) Uani 1 1 d . . . . .
C22 C 0.4315(6) -0.2476(3) 0.2604(3) 0.0165(12) Uani 1 1 d . . . . .
H22 H 0.348141 -0.282188 0.266014 0.020 Uiso 1 1 calc R U . . .
C23 C 0.4841(7) -0.2143(3) 0.3213(3) 0.0168(15) Uani 1 1 d . . . . .
C24 C 0.4393(7) -0.2541(3) 0.3879(3) 0.0229(15) Uani 1 1 d . . . . .
H24A H 0.534406 -0.273304 0.410362 0.034 Uiso 1 1 calc R U . . .
H24B H 0.368411 -0.295335 0.377082 0.034 Uiso 1 1 calc R U . . .
H24C H 0.386323 -0.219375 0.419226 0.034 Uiso 1 1 calc R U . . .
C25 C 0.4256(7) -0.2948(3) 0.1398(3) 0.0245(16) Uani 1 1 d . . . . .
H25A H 0.364718 -0.270169 0.103273 0.037 Uiso 1 1 calc R U . . .
H25B H 0.358585 -0.330738 0.163882 0.037 Uiso 1 1 calc R U . . .
H25C H 0.515450 -0.320576 0.118977 0.037 Uiso 1 1 calc R U . . .
C26 C 0.2559(6) -0.0733(3) 0.2139(3) 0.0232(15) Uani 1 1 d . . . . .
H26A H 0.177923 -0.041337 0.237565 0.028 Uiso 1 1 calc R U . . .
H26B H 0.271195 -0.118091 0.242868 0.028 Uiso 1 1 calc R U . . .
C27 C 0.1910(8) -0.0963(3) 0.1445(3) 0.0368(16) Uani 1 1 d . . . . .
H27A H 0.148675 -0.052792 0.120458 0.055 Uiso 1 1 calc R U . . .
H27B H 0.106880 -0.132765 0.151278 0.055 Uiso 1 1 calc R U . . .
H27C H 0.275057 -0.118385 0.116495 0.055 Uiso 1 1 calc R U . . .
C28 C 0.3958(7) 0.0375(3) 0.1738(3) 0.0297(17) Uani 1 1 d . . . . .
H28A H 0.356053 0.029563 0.126112 0.036 Uiso 1 1 calc R U . . .
H28B H 0.503184 0.058311 0.170227 0.036 Uiso 1 1 calc R U . . .
C29 C 0.2920(8) 0.0926(3) 0.2098(4) 0.051(2) Uani 1 1 d . . . . .
H29A H 0.181872 0.077257 0.205121 0.077 Uiso 1 1 calc R U . . .
H29B H 0.306118 0.141508 0.188608 0.077 Uiso 1 1 calc R U . . .
H29C H 0.320024 0.094963 0.259036 0.077 Uiso 1 1 calc R U . . .

loop_
_atom_site_aniso_label
_atom_site_aniso_U_11
_atom_site_aniso_U_22
_atom_site_aniso_U_33
_atom_site_aniso_U_23
_atom_site_aniso_U_13
_atom_site_aniso_U_12
I1 0.02105(18) 0.02133(18) 0.0412(2) -0.0031(2) -0.0005(2) -0.00608(19)
Mg1 0.0135(9) 0.0156(9) 0.0211(11) 0.0029(9) -0.0003(9) -0.0013(7)
O1 0.016(2) 0.013(2) 0.031(2) 0.0097(17) -0.0002(17) 0.0017(17)
N1 0.016(3) 0.011(3) 0.013(3) -0.001(2) -0.003(2) 0.001(2)
C1 0.021(4) 0.018(4) 0.014(3) 0.004(3) 0.001(3) -0.006(3)
N2 0.014(3) 0.013(3) 0.018(3) 0.003(2) 0.000(2) 0.003(2)
C2 0.020(4) 0.018(3) 0.020(4) 0.002(3) 0.001(3) 0.000(3)
C3 0.036(4) 0.017(3) 0.025(4) 0.000(3) -0.003(3) 0.003(3)
C4 0.039(5) 0.024(4) 0.019(4) -0.003(3) -0.009(3) -0.007(3)
C5 0.021(4) 0.028(4) 0.028(4) 0.004(3) -0.004(3) -0.005(3)
C6 0.018(4) 0.018(3) 0.016(3) 0.006(2) -0.001(3) -0.002(3)
C7 0.025(4) 0.024(4) 0.020(3) 0.002(3) -0.001(3) 0.001(3)
C8 0.023(4) 0.035(4) 0.032(4) 0.004(3) 0.005(3) 0.004(3)
C9 0.044(5) 0.030(4) 0.041(4) 0.005(3) 0.003(4) 0.011(4)
C10 0.023(4) 0.026(4) 0.021(3) -0.006(3) 0.003(3) 0.006(3)
C11 0.027(4) 0.033(4) 0.036(4) -0.007(3) 0.004(3) 0.001(3)
C12 0.041(4) 0.025(4) 0.049(4) 0.007(3) 0.015(4) 0.012(3)
C13 0.017(4) 0.025(4) 0.016(3) 0.002(3) -0.003(3) -0.001(3)
C14 0.023(4) 0.021(4) 0.021(3) 0.002(3) 0.005(3) -0.001(3)
C15 0.017(4) 0.040(4) 0.018(4) -0.004(3) 0.002(3) 0.003(3)
C16 0.018(4) 0.049(5) 0.035(4) 0.003(4) -0.004(3) 0.008(3)
C17 0.023(4) 0.033(4) 0.045(5) 0.006(4) 0.011(4) 0.005(3)
C18 0.033(4) 0.033(4) 0.022(4) -0.002(3) 0.020(3) -0.005(3)
C19 0.023(4) 0.030(4) 0.021(3) 0.001(3) 0.003(3) -0.003(3)
C20 0.035(4) 0.024(4) 0.019(3) 0.003(3) -0.004(3) -0.005(3)
C21 0.007(3) 0.016(3) 0.023(4) 0.002(3) -0.002(3) -0.001(3)
C22 0.011(3) 0.016(3) 0.023(3) 0.004(3) -0.002(3) -0.005(2)
C23 0.017(4) 0.014(3) 0.019(3) 0.006(3) 0.003(3) 0.007(3)
C24 0.023(4) 0.021(4) 0.025(4) 0.003(3) 0.003(3) -0.004(3)
C25 0.023(4) 0.027(4) 0.024(4) -0.004(3) 0.000(3) -0.005(3)
C26 0.020(3) 0.021(3) 0.028(4) 0.008(3) 0.003(3) 0.001(3)
C27 0.026(4) 0.041(4) 0.044(4) 0.007(3) -0.005(4) -0.005(4)
C28 0.024(4) 0.026(4) 0.039(4) 0.018(3) -0.002(3) -0.006(3)
C29 0.046(5) 0.019(4) 0.088(6) 0.012(4) 0.011(4) 0.006(4)

loop_
_atom_type_symbol
_atom_type_description
_atom_type_scat_dispersion_real
_atom_type_scat_dispersion_imag
_atom_type_scat_source
C C 0.0033 0.0016 'International Tables Vol C Tables 4.2.6.8 and 6.1.1.4'
H H 0.0000 0.0000 'International Tables Vol C Tables 4.2.6.8 and 6.1.1.4'
N N 0.0061 0.0033 'International Tables Vol C Tables 4.2.6.8 and 6.1.1.4'
O O 0.0106 0.0060 'International Tables Vol C Tables 4.2.6.8 and 6.1.1.4'
Mg Mg 0.0486 0.0363 'International Tables Vol C Tables 4.2.6.8 and 6.1.1.4'
I I -0.4742 1.8119 'International Tables Vol C Tables 4.2.6.8 and 6.1.1.4'

loop_
_geom_angle_atom_site_label_1
_geom_angle_atom_site_label_2
_geom_angle_atom_site_label_3
_geom_angle
_geom_angle_site_symmetry_1
_geom_angle_site_symmetry_3
_geom_angle_publ_flag
O1 Mg1 N1 112.52(18) . . ?
O1 Mg1 N2 101.64(17) . . ?
N1 Mg1 N2 93.51(18) . . ?
O1 Mg1 I1 101.06(11) . . ?
N1 Mg1 I1 115.86(15) . . ?
N2 Mg1 I1 131.61(15) . . ?
C26 O1 C28 115.0(4) . . ?
C26 O1 Mg1 116.0(3) . . ?
C28 O1 Mg1 127.9(3) . . ?
C23 N1 C1 117.1(5) . . ?
C23 N1 Mg1 119.5(4) . . ?
C1 N1 Mg1 123.4(4) . . ?
C2 C1 C6 121.0(5) . . ?
C2 C1 N1 119.6(5) . . ?
C6 C1 N1 119.4(5) . . ?
C21 N2 C13 116.7(5) . . ?
C21 N2 Mg1 118.3(4) . . ?
C13 N2 Mg1 124.8(4) . . ?
C3 C2 C1 118.8(5) . . ?
C3 C2 C10 119.5(5) . . ?
C1 C2 C10 121.7(5) . . ?
C4 C3 C2 121.3(6) . . ?
C4 C3 H3 119.4 . . ?
C2 C3 H3 119.4 . . ?
C3 C4 C5 119.5(6) . . ?
C3 C4 H4 120.3 . . ?
C5 C4 H4 120.3 . . ?
C4 C5 C6 121.5(6) . . ?
C4 C5 H5 119.2 . . ?
C6 C5 H5 119.2 . . ?
C5 C6 C1 118.0(6) . . ?
C5 C6 C7 119.3(5) . . ?
C1 C6 C7 122.7(5) . . ?
C6 C7 C8 110.8(5) . . ?
C6 C7 C9 113.1(5) . . ?
C8 C7 C9 109.6(5) . . ?
C6 C7 H7 107.7 . . ?
C8 C7 H7 107.7 . . ?
C9 C7 H7 107.7 . . ?
C7 C8 H8A 109.5 . . ?
C7 C8 H8B 109.5 . . ?
H8A C8 H8B 109.5 . . ?
C7 C8 H8C 109.5 . . ?
H8A C8 H8C 109.5 . . ?
H8B C8 H8C 109.5 . . ?
C7 C9 H9A 109.5 . . ?
C7 C9 H9B 109.5 . . ?
H9A C9 H9B 109.5 . . ?
C7 C9 H9C 109.5 . . ?
H9A C9 H9C 109.5 . . ?
H9B C9 H9C 109.5 . . ?
C2 C10 C11 113.5(5) . . ?
C2 C10 C12 109.2(5) . . ?
C11 C10 C12 110.1(5) . . ?
C2 C10 H10 108.0 . . ?
C11 C10 H10 108.0 . . ?
C12 C10 H10 108.0 . . ?
C10 C11 H11A 109.5 . . ?
C10 C11 H11B 109.5 . . ?
H11A C11 H11B 109.5 . . ?
C10 C11 H11C 109.5 . . ?
H11A C11 H11C 109.5 . . ?
H11B C11 H11C 109.5 . . ?
C10 C12 H12A 109.5 . . ?
C10 C12 H12B 109.5 . . ?
H12A C12 H12B 109.5 . . ?
C10 C12 H12C 109.5 . . ?
H12A C12 H12C 109.5 . . ?
H12B C12 H12C 109.5 . . ?
N2 C13 C14 111.5(4) . . ?
N2 C13 C20 109.8(5) . . ?
C14 C13 C20 111.1(5) . . ?
N2 C13 H13 108.1 . . ?
C14 C13 H13 108.1 . . ?
C20 C13 H13 108.1 . . ?
C15 C14 C19 117.7(6) . . ?
C15 C14 C13 121.4(5) . . ?
C19 C14 C13 120.9(5) . . ?
C14 C15 C16 121.5(6) . . ?
C14 C15 H15 119.3 . . ?
C16 C15 H15 119.3 . . ?
C17 C16 C15 120.1(6) . . ?
C17 C16 H16 120.0 . . ?
C15 C16 H16 120.0 . . ?
C16 C17 C18 119.3(6) . . ?
C16 C17 H17 120.4 . . ?
C18 C17 H17 120.4 . . ?
C19 C18 C17 120.3(6) . . ?
C19 C18 H18 119.8 . . ?
C17 C18 H18 119.8 . . ?
C18 C19 C14 121.2(6) . . ?
C18 C19 H19 119.4 . . ?
C14 C19 H19 119.4 . . ?
C13 C20 H20A 109.5 . . ?
C13 C20 H20B 109.5 . . ?
H20A C20 H20B 109.5 . . ?
C13 C20 H20C 109.5 . . ?
H20A C20 H20C 109.5 . . ?
H20B C20 H20C 109.5 . . ?
N2 C21 C22 123.7(5) . . ?
N2 C21 C25 121.5(5) . . ?
C22 C21 C25 114.9(5) . . ?
C23 C22 C21 129.3(5) . . ?
C23 C22 H22 115.3 . . ?
C21 C22 H22 115.3 . . ?
N1 C23 C22 124.1(5) . . ?
N1 C23 C24 120.6(5) . . ?
C22 C23 C24 115.3(5) . . ?
C23 C24 H24A 109.5 . . ?
C23 C24 H24B 109.5 . . ?
H24A C24 H24B 109.5 . . ?
C23 C24 H24C 109.5 . . ?
H24A C24 H24C 109.5 . . ?
H24B C24 H24C 109.5 . . ?
C21 C25 H25A 109.5 . . ?
C21 C25 H25B 109.5 . . ?
H25A C25 H25B 109.5 . . ?
C21 C25 H25C 109.5 . . ?
H25A C25 H25C 109.5 . . ?
H25B C25 H25C 109.5 . . ?
O1 C26 C27 113.3(5) . . ?
O1 C26 H26A 108.9 . . ?
C27 C26 H26A 108.9 . . ?
O1 C26 H26B 108.9 . . ?
C27 C26 H26B 108.9 . . ?
H26A C26 H26B 107.7 . . ?
C26 C27 H27A 109.5 . . ?
C26 C27 H27B 109.5 . . ?
H27A C27 H27B 109.5 . . ?
C26 C27 H27C 109.5 . . ?
H27A C27 H27C 109.5 . . ?
H27B C27 H27C 109.5 . . ?
O1 C28 C29 113.5(5) . . ?
O1 C28 H28A 108.9 . . ?
C29 C28 H28A 108.9 . . ?
O1 C28 H28B 108.9 . . ?
C29 C28 H28B 108.9 . . ?
H28A C28 H28B 107.7 . . ?
C28 C29 H29A 109.5 . . ?
C28 C29 H29B 109.5 . . ?
H29A C29 H29B 109.5 . . ?
C28 C29 H29C 109.5 . . ?
H29A C29 H29C 109.5 . . ?
H29B C29 H29C 109.5 . . ?

loop_
_geom_bond_atom_site_label_1
_geom_bond_atom_site_label_2
_geom_bond_distance
_geom_bond_site_symmetry_2
_geom_bond_publ_flag
I1 Mg1 2.6865(16) . ?
Mg1 O1 2.026(4) . ?
Mg1 N1 2.035(5) . ?
Mg1 N2 2.044(5) . ?
O1 C26 1.452(6) . ?
O1 C28 1.454(6) . ?
N1 C23 1.331(7) . ?
N1 C1 1.444(7) . ?
C1 C2 1.403(7) . ?
C1 C6 1.404(7) . ?
N2 C21 1.331(6) . ?
N2 C13 1.486(6) . ?
C2 C3 1.385(7) . ?
C2 C10 1.523(7) . ?
C3 C4 1.381(8) . ?
C3 H3 0.9500 . ?
C4 C5 1.383(7) . ?
C4 H4 0.9500 . ?
C5 C6 1.396(7) . ?
C5 H5 0.9500 . ?
C6 C7 1.516(7) . ?
C7 C8 1.530(7) . ?
C7 C9 1.536(7) . ?
C7 H7 1.0000 . ?
C8 H8A 0.9800 . ?
C8 H8B 0.9800 . ?
C8 H8C 0.9800 . ?
C9 H9A 0.9800 . ?
C9 H9B 0.9800 . ?
C9 H9C 0.9800 . ?
C10 C11 1.531(7) . ?
C10 C12 1.535(7) . ?
C10 H10 1.0000 . ?
C11 H11A 0.9800 . ?
C11 H11B 0.9800 . ?
C11 H11C 0.9800 . ?
C12 H12A 0.9800 . ?
C12 H12B 0.9800 . ?
C12 H12C 0.9800 . ?
C13 C14 1.510(7) . ?
C13 C20 1.518(7) . ?
C13 H13 1.0000 . ?
C14 C15 1.383(7) . ?
C14 C19 1.386(7) . ?
C15 C16 1.386(8) . ?
C15 H15 0.9500 . ?
C16 C17 1.372(8) . ?
C16 H16 0.9500 . ?
C17 C18 1.383(8) . ?
C17 H17 0.9500 . ?
C18 C19 1.381(7) . ?
C18 H18 0.9500 . ?
C19 H19 0.9500 . ?
C20 H20A 0.9800 . ?
C20 H20B 0.9800 . ?
C20 H20C 0.9800 . ?
C21 C22 1.420(7) . ?
C21 C25 1.518(7) . ?
C22 C23 1.392(7) . ?
C22 H22 0.9500 . ?
C23 C24 1.519(7) . ?
C24 H24A 0.9800 . ?
C24 H24B 0.9800 . ?
C24 H24C 0.9800 . ?
C25 H25A 0.9800 . ?
C25 H25B 0.9800 . ?
C25 H25C 0.9800 . ?
C26 C27 1.506(7) . ?
C26 H26A 0.9900 . ?
C26 H26B 0.9900 . ?
C27 H27A 0.9800 . ?
C27 H27B 0.9800 . ?
C27 H27C 0.9800 . ?
C28 C29 1.499(7) . ?
C28 H28A 0.9900 . ?
C28 H28B 0.9900 . ?
C29 H29A 0.9800 . ?
C29 H29B 0.9800 . ?
C29 H29C 0.9800 . ?
